data_7158607
loop_
_publ_author_name
'Chernykh, Anton V.'
'Chernykh, Alla V.'
'Radchenko, Dmytro S.'
'Chheda, Pratik Rajesh'
'Rusanov, Eduard B.'
'Grygorenko, Oleksandr O.'
'Spies, M. Ashley'
'Volochnyuk, Dmitriy M.'
'Komarov, Igor V.'

_publ_section_title
;
 A stereochemical journey around spirocyclic glutamic acid analogs
;
_journal_name_full 'Organic &amp; Biomolecular Chemistry'
_journal_paper_doi 10.1039/D2OB00146B
_journal_year 2022
_chemical_absolute_configuration ad
_chemical_formula_moiety 'C16 H26 N2 O3 S'
_chemical_formula_sum 'C16 H26 N2 O3 S'
_chemical_formula_weight 326.45
_space_group_crystal_system trigonal
_space_group_IT_number 145
_space_group_name_Hall 'P 32'
_space_group_name_H-M_alt 'P 32'
_atom_sites_solution_hydrogens mixed
_audit_creation_method SHELXL-2016/4
_audit_update_record
;
2021-09-08 deposited with the CCDC.	2022-03-03 downloaded from the CCDC.
;
_cell_angle_alpha 90
_cell_angle_beta 90
_cell_angle_gamma 120
_cell_formula_units_Z 3
_cell_length_a 10.6671(8)
_cell_length_b 10.6671(8)
_cell_length_c 13.665(2)
_cell_measurement_reflns_used 1353
_cell_measurement_temperature 173(2)
_cell_measurement_theta_max 24.79
_cell_measurement_theta_min 2.20
_cell_volume 1346.6(2)
_computing_cell_refinement 'Bruker SMART'
_computing_data_collection 'Bruker SMART'
_computing_data_reduction 'Bruker SAINT'
_computing_molecular_graphics 'Bruker SHELXTL'
_computing_publication_material 'Bruker SHELXTL'
_computing_structure_refinement 'SHELXL-2016/4 (Sheldrick, 2016)'
_computing_structure_solution 'Bruker SHELXTL'
_diffrn_ambient_temperature 173(2)
_diffrn_measured_fraction_theta_full 0.971
_diffrn_measured_fraction_theta_max 0.973
_diffrn_measurement_device_type 'CCD area detector'
_diffrn_measurement_method 'omega scans'
_diffrn_radiation_monochromator graphite
_diffrn_radiation_source 'sealed tube'
_diffrn_radiation_type MoK\a
_diffrn_radiation_wavelength 0.71073
_diffrn_reflns_av_R_equivalents 0.0537
_diffrn_reflns_av_unetI/netI 0.0637
_diffrn_reflns_Laue_measured_fraction_full 0.971
_diffrn_reflns_Laue_measured_fraction_max 0.973
_diffrn_reflns_limit_h_max 13
_diffrn_reflns_limit_h_min -12
_diffrn_reflns_limit_k_max 13
_diffrn_reflns_limit_k_min -13
_diffrn_reflns_limit_l_max 16
_diffrn_reflns_limit_l_min -16
_diffrn_reflns_number 10864
_diffrn_reflns_point_group_measured_fraction_full 0.964
_diffrn_reflns_point_group_measured_fraction_max 0.964
_diffrn_reflns_theta_full 25.242
_diffrn_reflns_theta_max 25.997
_diffrn_reflns_theta_min 2.205
_exptl_absorpt_coefficient_mu 0.194
_exptl_absorpt_correction_T_max 0.97
_exptl_absorpt_correction_T_min 0.72
_exptl_absorpt_correction_type numerical
_exptl_absorpt_process_details SADABS
_exptl_crystal_colour colourless
_exptl_crystal_density_diffrn 1.208
_exptl_crystal_description 'trigonal needle'
_exptl_crystal_F_000 528
_exptl_crystal_size_max 0.500
_exptl_crystal_size_mid 0.140
_exptl_crystal_size_min 0.140
_refine_diff_density_max 0.184
_refine_diff_density_min -0.256
_refine_diff_density_rms 0.040
_refine_ls_abs_structure_details
;
 Flack x determined using 1179 quotients [(I+)-(I-)]/[(I+)+(I-)]
 (Parsons, Flack and Wagner, Acta Cryst. B69 (2013) 249-259).
;
_refine_ls_abs_structure_Flack -0.01(4)
_refine_ls_extinction_method none
_refine_ls_goodness_of_fit_ref 0.955
_refine_ls_hydrogen_treatment mixed
_refine_ls_matrix_type full
_refine_ls_number_parameters 206
_refine_ls_number_reflns 3414
_refine_ls_number_restraints 1
_refine_ls_restrained_S_all 0.955
_refine_ls_R_factor_all 0.0505
_refine_ls_R_factor_gt 0.0391
_refine_ls_shift/su_max 0.000
_refine_ls_shift/su_mean 0.000
_refine_ls_structure_factor_coef Fsqd
_refine_ls_weighting_details 'w=1/[\s^2^(Fo^2^)+(0.0330P)^2^] where P=(Fo^2^+2Fc^2^)/3'
_refine_ls_weighting_scheme calc
_refine_ls_wR_factor_gt 0.0708
_refine_ls_wR_factor_ref 0.0735
_reflns_Friedel_coverage 0.983
_reflns_Friedel_fraction_full 0.957
_reflns_Friedel_fraction_max 0.956
_reflns_number_gt 2876
_reflns_number_total 3414
_reflns_threshold_expression 'I > 2\s(I)'
_cod_data_source_file d2ob00146b2.cif
_cod_data_source_block xray40[60]
_cod_original_cell_volume 1346.5(3)
_cod_database_code 7158607
_shelx_shelxl_version_number 2016/4
_shelx_space_group_comment
;
The symmetry employed for this shelxl refinement is uniquely defined
by the following loop, which should always be used as a source of
symmetry information in preference to the above space-group names.
They are only intended as comments.
;
_shelx_estimated_absorpt_t_min 0.909
_shelx_estimated_absorpt_t_max 0.973

loop_
_space_group_symop_operation_xyz
'x, y, z'
'-y, x-y, z+2/3'
'-x+y, -x, z+1/3'

loop_
_atom_site_label
_atom_site_type_symbol
_atom_site_fract_x
_atom_site_fract_y
_atom_site_fract_z
_atom_site_U_iso_or_equiv
_atom_site_adp_type
_atom_site_occupancy
_atom_site_site_symmetry_order
_atom_site_calc_flag
_atom_site_refinement_flags_posn
_atom_site_refinement_flags_adp
_atom_site_refinement_flags_occupancy
_atom_site_disorder_assembly
_atom_site_disorder_group
S1 S 0.23001(9) 0.50764(8) 0.26950(6) 0.0241(2) Uani 1 1 d . . . . .
N1 N 0.1843(3) 0.5186(3) 0.1546(2) 0.0234(6) Uani 1 1 d . . . . .
H1N H 0.258(4) 0.563(4) 0.119(2) 0.027(10) Uiso 1 1 d . . . . .
N2 N 0.1978(3) 0.8488(3) 0.1523(2) 0.0359(7) Uani 1 1 d . . . . .
O1 O -0.1523(3) 0.6658(3) -0.0797(2) 0.0484(8) Uani 1 1 d . . . . .
O2 O 0.0876(2) 0.8106(2) -0.07974(16) 0.0279(6) Uani 1 1 d . . . . .
O3 O 0.3204(2) 0.6535(2) 0.31372(16) 0.0299(6) Uani 1 1 d . . . . .
C1 C 0.0809(3) 0.5678(3) 0.1443(2) 0.0228(8) Uani 1 1 d . . . . .
C2 C -0.0556(4) 0.5000(4) 0.2111(3) 0.0295(8) Uani 1 1 d . . . . .
H2A H -0.084681 0.401332 0.234504 0.035 Uiso 1 1 calc R U . . .
H2B H -0.050452 0.563184 0.265890 0.035 Uiso 1 1 calc R U . . .
C3 C -0.1434(4) 0.5031(4) 0.1229(2) 0.0301(8) Uani 1 1 d . . . . .
H3A H -0.151423 0.591490 0.118986 0.036 Uiso 1 1 calc R U . . .
H3B H -0.239272 0.414728 0.115827 0.036 Uiso 1 1 calc R U . . .
C4 C -0.0258(3) 0.5062(4) 0.0563(2) 0.0235(7) Uani 1 1 d . . . . .
C5 C -0.0659(4) 0.3586(3) 0.0128(3) 0.0281(8) Uani 1 1 d . . . . .
H5A H -0.149844 0.275982 0.044852 0.034 Uiso 1 1 calc R U . . .
H5B H 0.016590 0.341105 0.006878 0.034 Uiso 1 1 calc R U . . .
C6 C -0.1035(4) 0.4089(4) -0.0824(3) 0.0306(9) Uani 1 1 d . . . . .
H6A H -0.205818 0.384597 -0.086915 0.037 Uiso 1 1 calc R U . . .
H6B H -0.072678 0.379708 -0.142469 0.037 Uiso 1 1 calc R U . . .
C7 C 0.0013(4) 0.5658(3) -0.0496(2) 0.0243(8) Uani 1 1 d . . . . .
H7 H 0.102386 0.595902 -0.070333 0.029 Uiso 1 1 calc R U . . .
C8 C -0.0328(4) 0.6823(3) -0.0723(2) 0.0269(8) Uani 1 1 d . . . . .
C9 C 0.0725(4) 0.9378(4) -0.0945(2) 0.0306(8) Uani 1 1 d . . . . .
H9 H -0.017943 0.922328 -0.061657 0.037 Uiso 1 1 calc R U . . .
C10 C 0.0631(5) 0.9596(4) -0.2023(3) 0.0450(11) Uani 1 1 d . . . . .
H10A H 0.052849 1.044920 -0.212716 0.068 Uiso 1 1 calc R U . . .
H10B H 0.151276 0.973922 -0.234667 0.068 Uiso 1 1 calc R U . . .
H10C H -0.021088 0.874061 -0.229831 0.068 Uiso 1 1 calc R U . . .
C11 C 0.2006(4) 1.0608(4) -0.0465(3) 0.0398(10) Uani 1 1 d . . . . .
H11A H 0.195628 1.149537 -0.054342 0.060 Uiso 1 1 calc R U . . .
H11B H 0.200854 1.039960 0.023332 0.060 Uiso 1 1 calc R U . . .
H11C H 0.289497 1.073752 -0.076953 0.060 Uiso 1 1 calc R U . . .
C12 C 0.1492(4) 0.7268(4) 0.1477(2) 0.0242(8) Uani 1 1 d . . . . .
C13 C 0.3532(4) 0.4386(4) 0.2430(3) 0.0273(8) Uani 1 1 d . . . . .
C14 C 0.2624(4) 0.2863(4) 0.2019(3) 0.0420(10) Uani 1 1 d . . . . .
H14A H 0.183596 0.227471 0.247426 0.063 Uiso 1 1 calc R U . . .
H14B H 0.323405 0.242536 0.193115 0.063 Uiso 1 1 calc R U . . .
H14C H 0.221670 0.290988 0.138579 0.063 Uiso 1 1 calc R U . . .
C15 C 0.4162(4) 0.4365(4) 0.3423(3) 0.0421(10) Uani 1 1 d . . . . .
H15A H 0.337385 0.379062 0.388209 0.063 Uiso 1 1 calc R U . . .
H15B H 0.473718 0.535690 0.366944 0.063 Uiso 1 1 calc R U . . .
H15C H 0.478130 0.393310 0.335838 0.063 Uiso 1 1 calc R U . . .
C16 C 0.4725(4) 0.5383(4) 0.1733(3) 0.0386(9) Uani 1 1 d . . . . .
H16A H 0.431859 0.530317 0.107777 0.058 Uiso 1 1 calc R U . . .
H16B H 0.547249 0.510662 0.170900 0.058 Uiso 1 1 calc R U . . .
H16C H 0.515269 0.638469 0.196352 0.058 Uiso 1 1 calc R U . . .

loop_
_atom_site_aniso_label
_atom_site_aniso_U_11
_atom_site_aniso_U_22
_atom_site_aniso_U_33
_atom_site_aniso_U_23
_atom_site_aniso_U_13
_atom_site_aniso_U_12
S1 0.0296(5) 0.0238(5) 0.0178(4) 0.0010(4) 0.0009(4) 0.0125(4)
N1 0.0223(16) 0.0275(16) 0.0215(15) 0.0031(13) 0.0028(13) 0.0132(14)
N2 0.0395(19) 0.0277(19) 0.0364(19) -0.0009(15) -0.0048(15) 0.0138(16)
O1 0.0265(15) 0.0396(16) 0.080(2) 0.0043(15) -0.0094(14) 0.0170(13)
O2 0.0260(13) 0.0231(13) 0.0328(14) 0.0061(11) 0.0023(11) 0.0108(11)
O3 0.0370(14) 0.0295(13) 0.0228(12) -0.0059(11) -0.0021(11) 0.0163(12)
C1 0.0233(18) 0.0220(18) 0.0226(18) 0.0012(15) 0.0030(14) 0.0111(15)
C2 0.029(2) 0.0264(19) 0.029(2) 0.0035(15) 0.0087(17) 0.0113(16)
C3 0.0229(19) 0.033(2) 0.034(2) 0.0026(17) 0.0035(16) 0.0132(17)
C4 0.0213(17) 0.0249(18) 0.0227(18) 0.0016(15) 0.0010(15) 0.0103(15)
C5 0.0280(19) 0.0210(18) 0.0304(19) 0.0005(16) -0.0010(16) 0.0085(16)
C6 0.025(2) 0.031(2) 0.033(2) -0.0048(17) -0.0037(16) 0.0118(16)
C7 0.0199(17) 0.0243(19) 0.026(2) 0.0017(15) -0.0026(15) 0.0089(16)
C8 0.027(2) 0.029(2) 0.0223(19) 0.0004(16) -0.0043(16) 0.0122(17)
C9 0.037(2) 0.032(2) 0.028(2) 0.0053(17) 0.0038(17) 0.0218(18)
C10 0.073(3) 0.043(3) 0.029(2) 0.0052(19) 0.001(2) 0.036(2)
C11 0.048(3) 0.028(2) 0.039(3) 0.0043(18) 0.003(2) 0.0154(19)
C12 0.0241(19) 0.027(2) 0.0213(18) -0.0028(15) -0.0039(15) 0.0131(16)
C13 0.032(2) 0.028(2) 0.0269(18) 0.0007(16) -0.0042(17) 0.0183(17)
C14 0.051(2) 0.034(2) 0.047(3) -0.011(2) -0.008(2) 0.026(2)
C15 0.050(3) 0.045(2) 0.039(2) 0.002(2) -0.011(2) 0.029(2)
C16 0.037(2) 0.046(2) 0.042(2) 0.004(2) 0.0021(18) 0.028(2)

loop_
_atom_type_symbol
_atom_type_description
_atom_type_scat_dispersion_real
_atom_type_scat_dispersion_imag
_atom_type_scat_source
C C 0.0033 0.0016 'International Tables Vol C Tables 4.2.6.8 and 6.1.1.4'
H H 0.0000 0.0000 'International Tables Vol C Tables 4.2.6.8 and 6.1.1.4'
N N 0.0061 0.0033 'International Tables Vol C Tables 4.2.6.8 and 6.1.1.4'
O O 0.0106 0.0060 'International Tables Vol C Tables 4.2.6.8 and 6.1.1.4'
S S 0.1246 0.1234 'International Tables Vol C Tables 4.2.6.8 and 6.1.1.4'

loop_
_geom_angle_atom_site_label_1
_geom_angle_atom_site_label_2
_geom_angle_atom_site_label_3
_geom_angle
_geom_angle_site_symmetry_1
_geom_angle_site_symmetry_3
_geom_angle_publ_flag
O3 S1 N1 111.63(14) . . ?
O3 S1 C13 106.28(14) . . ?
N1 S1 C13 97.79(15) . . ?
C1 N1 S1 114.9(2) . . ?
C8 O2 C9 117.9(3) . . ?
N1 C1 C12 112.7(3) . . ?
N1 C1 C2 118.7(3) . . ?
C12 C1 C2 109.0(3) . . ?
N1 C1 C4 116.8(3) . . ?
C12 C1 C4 110.3(3) . . ?
C2 C1 C4 86.6(2) . . ?
C3 C2 C1 88.2(3) . . ?
C2 C3 C4 88.0(2) . . ?
C5 C4 C3 113.7(3) . . ?
C5 C4 C7 87.6(2) . . ?
C3 C4 C7 123.0(3) . . ?
C5 C4 C1 120.3(3) . . ?
C3 C4 C1 88.2(2) . . ?
C7 C4 C1 127.0(3) . . ?
C4 C5 C6 87.5(2) . . ?
C5 C6 C7 87.6(2) . . ?
C8 C7 C6 119.8(3) . . ?
C8 C7 C4 117.6(3) . . ?
C6 C7 C4 86.6(2) . . ?
O1 C8 O2 123.5(3) . . ?
O1 C8 C7 125.4(3) . . ?
O2 C8 C7 111.1(3) . . ?
O2 C9 C11 106.2(3) . . ?
O2 C9 C10 109.1(3) . . ?
C11 C9 C10 113.4(3) . . ?
N2 C12 C1 177.6(4) . . ?
C16 C13 C15 110.4(3) . . ?
C16 C13 C14 112.3(3) . . ?
C15 C13 C14 111.3(3) . . ?
C16 C13 S1 111.1(2) . . ?
C15 C13 S1 103.9(3) . . ?
C14 C13 S1 107.4(2) . . ?

loop_
_geom_bond_atom_site_label_1
_geom_bond_atom_site_label_2
_geom_bond_distance
_geom_bond_site_symmetry_2
_geom_bond_publ_flag
S1 O3 1.489(2) . ?
S1 N1 1.665(3) . ?
S1 C13 1.835(3) . ?
N1 C1 1.447(4) . ?
N2 C12 1.136(4) . ?
O1 C8 1.200(4) . ?
O2 C8 1.333(4) . ?
O2 C9 1.458(4) . ?
C1 C12 1.474(5) . ?
C1 C2 1.557(4) . ?
C1 C4 1.557(4) . ?
C2 C3 1.537(5) . ?
C3 C4 1.537(4) . ?
C4 C5 1.530(5) . ?
C4 C7 1.549(4) . ?
C5 C6 1.535(5) . ?
C6 C7 1.543(4) . ?
C7 C8 1.492(5) . ?
C9 C11 1.492(5) . ?
C9 C10 1.503(5) . ?
C13 C16 1.517(5) . ?
C13 C15 1.519(5) . ?
C13 C14 1.523(5) . ?

loop_
_geom_hbond_atom_site_label_D
_geom_hbond_atom_site_label_H
_geom_hbond_atom_site_label_A
_geom_hbond_distance_DH
_geom_hbond_distance_HA
_geom_hbond_distance_DA
_geom_hbond_angle_DHA
_geom_hbond_site_symmetry_A
N1 H1N O3_$1 0.84(3) 2.16(3) 2.903(4) 148(3) 2_664
